data_2207723
loop_
_publ_author_name
'Xiang-Chao Zeng'

_publ_section_title
;
 (<i>S</i>)-Methyl
 2-(4,5-dibromo-1<i>H</i>-pyrrole-2-carboxamido)-3-methylbutanoate
;
_journal_coeditor_code BD6020
_journal_issue 1
_journal_name_full 'Acta Crystallographica Section E'
_journal_page_first o288
_journal_page_last o289
_journal_paper_doi 10.1107/S1600536805040547
_journal_volume 62
_journal_year 2006
_chemical_formula_iupac 'C11 H14 Br2 N2 O3'
_chemical_formula_moiety 'C11 H14 Br2 N2 O3'
_chemical_formula_sum 'C11 H14 Br2 N2 O3'
_chemical_formula_weight 382.04
_chemical_melting_point 452
_chemical_name_systematic
;
(S)-Methyl 2-(4,5-dibromo-1H-pyrrole-2-carboxamido)-3-methylbutanoate
;
_space_group_IT_number 19
_symmetry_cell_setting orthorhombic
_symmetry_space_group_name_Hall 'P 2ac 2ab'
_symmetry_space_group_name_H-M 'P 21 21 21'
_atom_sites_solution_hydrogens geom
_atom_sites_solution_primary direct
_atom_sites_solution_secondary difmap
_audit_creation_method SHELXL-97
_cell_angle_alpha 90.00
_cell_angle_beta 90.00
_cell_angle_gamma 90.00
_cell_formula_units_Z 4
_cell_length_a 9.196(3)
_cell_length_b 10.928(3)
_cell_length_c 14.244(4)
_cell_measurement_reflns_used 905
_cell_measurement_temperature 293(2)
_cell_measurement_theta_max 24.82
_cell_measurement_theta_min 2.64
_cell_volume 1431.4(7)
_computing_cell_refinement 'SAINT-Plus (Bruker, 1999)'
_computing_data_collection 'SMART (Bruker,1999)'
_computing_data_reduction SAINT-Plus
_computing_molecular_graphics SHELXTL
_computing_publication_material SHELXTL
_computing_structure_refinement SHELXTL
_computing_structure_solution 'SHELXTL (Bruker,1997)'
_diffrn_ambient_temperature 293(2)
_diffrn_measured_fraction_theta_full 0.998
_diffrn_measured_fraction_theta_max 0.998
_diffrn_measurement_device_type 'Bruker SMART 1K CCD area-detector'
_diffrn_measurement_method '\f and \w'
_diffrn_radiation_monochromator graphite
_diffrn_radiation_source 'fine-focus sealed tube'
_diffrn_radiation_type MoK\a
_diffrn_radiation_wavelength 0.71073
_diffrn_reflns_av_R_equivalents 0.0326
_diffrn_reflns_av_sigmaI/netI 0.0472
_diffrn_reflns_limit_h_max 11
_diffrn_reflns_limit_h_min -11
_diffrn_reflns_limit_k_max 13
_diffrn_reflns_limit_k_min -13
_diffrn_reflns_limit_l_max 18
_diffrn_reflns_limit_l_min -15
_diffrn_reflns_number 8925
_diffrn_reflns_theta_full 27.01
_diffrn_reflns_theta_max 27.01
_diffrn_reflns_theta_min 2.35
_diffrn_standards_number 0
_exptl_absorpt_coefficient_mu 5.664
_exptl_absorpt_correction_T_max 0.361
_exptl_absorpt_correction_T_min 0.087
_exptl_absorpt_correction_type multi-scan
_exptl_absorpt_process_details '(SADABS; Sheldrick, 1996)'
_exptl_crystal_colour colorless
_exptl_crystal_density_diffrn 1.773
_exptl_crystal_density_method 'not measured'
_exptl_crystal_description plate
_exptl_crystal_F_000 752
_exptl_crystal_size_max 0.47
_exptl_crystal_size_mid 0.41
_exptl_crystal_size_min 0.18
_refine_diff_density_max 0.466
_refine_diff_density_min -0.611
_refine_ls_abs_structure_details 'Flack (1983)'
_refine_ls_abs_structure_Flack 0.020(12)
_refine_ls_extinction_method none
_refine_ls_goodness_of_fit_ref 1.035
_refine_ls_hydrogen_treatment constr
_refine_ls_matrix_type full
_refine_ls_number_parameters 163
_refine_ls_number_reflns 3112
_refine_ls_number_restraints 0
_refine_ls_restrained_S_all 1.035
_refine_ls_R_factor_all 0.0486
_refine_ls_R_factor_gt 0.0326
_refine_ls_shift/su_max 0.001
_refine_ls_shift/su_mean 0.000
_refine_ls_structure_factor_coef Fsqd
_refine_ls_weighting_details 'calc w=1/[\s^2^(Fo^2^)+(0.0245P)^2^+0.4813P] where P=(Fo^2^+2Fc^2^)/3'
_refine_ls_weighting_scheme calc
_refine_ls_wR_factor_gt 0.0689
_refine_ls_wR_factor_ref 0.0747
_reflns_number_gt 2519
_reflns_number_total 3112
_reflns_threshold_expression I>2\s(I)
_cod_data_source_file bd6020.cif
_cod_data_source_block I
_cod_depositor_comments
;
The following automatic conversions were performed:
'_symmetry_cell_setting' value 'Orthorhombic' changed to 'orthorhombic'
according to '/home/saulius/struct/CIF-dictionaries/cif_core.dic'
dictionary named 'cif_core.dic' version 2.4.1 from 2010-06-29.

Automatic conversion script
Id: cif_fix_enum 1527 2010-12-29 10:47:43Z saulius 

The following automatic conversions were performed:

'_symmetry_cell_setting' value 'Orthorhombic' changed to
'orthorhombic' according to
/home/saulius/struct/CIF-dictionaries/cif_core.dic dictionary named
'cif_core.dic' version 2.4.1 from 2010-06-29.

Automatic conversion script
Id: cif_fix_values 1715 2011-07-08 13:25:40Z adriana 
;
_cod_original_cell_volume 1431.5(7)
_cod_database_code 2207723
_cod_database_fobs_code 2207723

loop_
_symmetry_equiv_pos_as_xyz
'x, y, z'
'-x+1/2, -y, z+1/2'
'-x, y+1/2, -z+1/2'
'x+1/2, -y+1/2, -z'

loop_
_atom_site_label
_atom_site_fract_x
_atom_site_fract_y
_atom_site_fract_z
_atom_site_U_iso_or_equiv
_atom_site_adp_type
_atom_site_calc_flag
_atom_site_refinement_flags
_atom_site_occupancy
_atom_site_type_symbol
Br1 0.10111(5) 0.86539(4) 0.53610(3) 0.05906(14) Uani d . 1 Br
Br2 0.11594(5) 0.55203(4) 0.45728(4) 0.06917(16) Uani d . 1 Br
O1 0.5194(3) 0.4819(2) 0.73898(19) 0.0440(6) Uani d . 1 O
C4 0.3822(3) 0.6391(3) 0.6695(2) 0.0298(7) Uani d . 1 C
N1 0.3194(3) 0.5608(2) 0.60666(19) 0.0331(6) Uani d . 1 N
H1A 0.3393 0.4843 0.6010 0.040 Uiso calc R 1 H
N2 0.5749(3) 0.6783(3) 0.77767(19) 0.0354(7) Uani d . 1 N
H2A 0.5530 0.7542 0.7702 0.042 Uiso calc R 1 H
C1 0.2209(3) 0.6229(3) 0.5548(2) 0.0357(8) Uani d . 1 C
C3 0.3219(3) 0.7528(3) 0.6573(2) 0.0321(7) Uani d . 1 C
H3A 0.3446 0.8235 0.6905 0.039 Uiso calc R 1 H
C6 0.6943(4) 0.6464(3) 0.8398(2) 0.0350(8) Uani d . 1 C
H6A 0.6879 0.5584 0.8525 0.042 Uiso calc R 1 H
C2 0.2187(3) 0.7413(3) 0.5846(2) 0.0356(8) Uani d . 1 C
C5 0.4975(3) 0.5930(3) 0.7315(2) 0.0321(8) Uani d . 1 C
C8 0.8462(4) 0.6718(4) 0.7977(3) 0.0458(9) Uani d . 1 C
H8A 0.9185 0.6473 0.8447 0.055 Uiso calc R 1 H
C7 0.6779(4) 0.7126(3) 0.9324(2) 0.0344(8) Uani d . 1 C
O2 0.6126(3) 0.8072(2) 0.94335(18) 0.0496(6) Uani d . 1 O
O3 0.7497(3) 0.6556(3) 0.99927(18) 0.0505(7) Uani d . 1 O
C9 0.7482(5) 0.7098(4) 1.0923(3) 0.0562(11) Uani d . 1 C
H9A 0.8042 0.6600 1.1344 0.084 Uiso calc R 1 H
H9B 0.6498 0.7149 1.1145 0.084 Uiso calc R 1 H
H9C 0.7895 0.7904 1.0896 0.084 Uiso calc R 1 H
C11 0.8700(5) 0.5922(5) 0.7115(4) 0.0799(16) Uani d . 1 C
H11A 0.9648 0.6081 0.6860 0.120 Uiso calc R 1 H
H11B 0.7973 0.6108 0.6653 0.120 Uiso calc R 1 H
H11C 0.8630 0.5075 0.7289 0.120 Uiso calc R 1 H
C10 0.8706(5) 0.8050(5) 0.7768(4) 0.0689(13) Uani d . 1 C
H10A 0.9662 0.8160 0.7511 0.103 Uiso calc R 1 H
H10B 0.8617 0.8516 0.8336 0.103 Uiso calc R 1 H
H10C 0.7994 0.8325 0.7322 0.103 Uiso calc R 1 H

loop_
_atom_site_aniso_label
_atom_site_aniso_U_11
_atom_site_aniso_U_22
_atom_site_aniso_U_33
_atom_site_aniso_U_12
_atom_site_aniso_U_13
_atom_site_aniso_U_23
Br1 0.0689(3) 0.0505(2) 0.0577(3) 0.0140(2) -0.0253(2) 0.0038(2)
Br2 0.0760(3) 0.0601(3) 0.0714(3) -0.0006(2) -0.0432(3) -0.0173(2)
O1 0.0522(15) 0.0333(14) 0.0465(15) -0.0012(11) -0.0147(13) 0.0021(11)
C4 0.0315(15) 0.0356(17) 0.0224(16) -0.0059(15) 0.0007(14) 0.0006(13)
N1 0.0360(13) 0.0293(14) 0.0340(16) -0.0042(12) -0.0093(13) -0.0003(12)
N2 0.0360(15) 0.0345(14) 0.0357(16) 0.0004(12) -0.0118(13) 0.0003(12)
C1 0.0367(16) 0.0389(19) 0.0315(19) -0.0052(14) -0.0106(15) 0.0025(16)
C3 0.0366(17) 0.0341(18) 0.0256(17) -0.0041(15) -0.0031(14) -0.0005(13)
C6 0.0372(17) 0.0326(18) 0.0353(19) -0.0014(15) -0.0110(15) 0.0020(15)
C2 0.0356(17) 0.040(2) 0.0313(19) -0.0004(15) -0.0041(15) 0.0048(15)
C5 0.0326(17) 0.040(2) 0.0236(19) -0.0037(14) -0.0004(14) 0.0013(14)
C8 0.0379(19) 0.052(2) 0.048(2) 0.0006(16) -0.0040(17) -0.0022(18)
C7 0.0331(16) 0.0377(19) 0.0323(19) -0.0044(15) -0.0065(15) 0.0063(15)
O2 0.0647(15) 0.0447(14) 0.0394(16) 0.0128(13) -0.0089(14) 0.0002(12)
O3 0.0640(17) 0.0498(17) 0.0378(15) 0.0137(14) -0.0195(13) 0.0042(12)
C9 0.063(2) 0.077(3) 0.028(2) -0.002(2) -0.009(2) -0.001(2)
C11 0.068(3) 0.092(4) 0.079(4) -0.006(3) 0.021(3) -0.027(3)
C10 0.050(2) 0.069(3) 0.087(4) -0.013(2) 0.014(3) 0.009(3)

loop_
_atom_type_symbol
_atom_type_description
_atom_type_scat_dispersion_real
_atom_type_scat_dispersion_imag
_atom_type_scat_source
C C 0.0033 0.0016 'International Tables Vol C Tables 4.2.6.8 and 6.1.1.4'
H H 0.0000 0.0000 'International Tables Vol C Tables 4.2.6.8 and 6.1.1.4'
N N 0.0061 0.0033 'International Tables Vol C Tables 4.2.6.8 and 6.1.1.4'
O O 0.0106 0.0060 'International Tables Vol C Tables 4.2.6.8 and 6.1.1.4'
Br Br -0.2901 2.4595 'International Tables Vol C Tables 4.2.6.8 and 6.1.1.4'

loop_
_geom_angle_atom_site_label_1
_geom_angle_atom_site_label_2
_geom_angle_atom_site_label_3
_geom_angle
N1 C4 C3 108.3(3)
N1 C4 C5 119.0(3)
C3 C4 C5 132.7(3)
C1 N1 C4 109.1(3)
C1 N1 H1A 125.5
C4 N1 H1A 125.5
C5 N2 C6 122.1(3)
C5 N2 H2A 119.0
C6 N2 H2A 119.0
N1 C1 C2 108.4(3)
N1 C1 Br2 123.2(2)
C2 C1 Br2 128.4(3)
C4 C3 C2 106.5(3)
C4 C3 H3A 126.7
C2 C3 H3A 126.7
N2 C6 C7 109.9(3)
N2 C6 C8 113.8(3)
C7 C6 C8 110.0(3)
N2 C6 H6A 107.6
C7 C6 H6A 107.6
C8 C6 H6A 107.6
C1 C2 C3 107.7(3)
C1 C2 Br1 125.7(3)
C3 C2 Br1 126.6(3)
O1 C5 N2 123.5(3)
O1 C5 C4 120.5(3)
N2 C5 C4 116.0(3)
C10 C8 C11 111.8(4)
C10 C8 C6 112.7(3)
C11 C8 C6 109.9(3)
C10 C8 H8A 107.4
C11 C8 H8A 107.4
C6 C8 H8A 107.4
O2 C7 O3 124.3(3)
O2 C7 C6 124.9(3)
O3 C7 C6 110.7(3)
C7 O3 C9 117.5(3)
O3 C9 H9A 109.5
O3 C9 H9B 109.5
H9A C9 H9B 109.5
O3 C9 H9C 109.5
H9A C9 H9C 109.5
H9B C9 H9C 109.5
C8 C11 H11A 109.5
C8 C11 H11B 109.5
H11A C11 H11B 109.5
C8 C11 H11C 109.5
H11A C11 H11C 109.5
H11B C11 H11C 109.5
C8 C10 H10A 109.5
C8 C10 H10B 109.5
H10A C10 H10B 109.5
C8 C10 H10C 109.5
H10A C10 H10C 109.5
H10B C10 H10C 109.5

loop_
_geom_bond_atom_site_label_1
_geom_bond_atom_site_label_2
_geom_bond_distance
Br1 C2 1.867(3)
Br2 C1 1.860(3)
O1 C5 1.236(4)
C4 N1 1.366(4)
C4 C3 1.371(5)
C4 C5 1.469(4)
N1 C1 1.351(4)
N1 H1A 0.8600
N2 C5 1.345(4)
N2 C6 1.454(4)
N2 H2A 0.8600
C1 C2 1.362(5)
C3 C2 1.410(4)
C3 H3A 0.9300
C6 C7 1.512(5)
C6 C8 1.545(5)
C6 H6A 0.9800
C8 C10 1.503(6)
C8 C11 1.520(6)
C8 H8A 0.9800
C7 O2 1.205(4)
C7 O3 1.316(4)
O3 C9 1.452(4)
C9 H9A 0.9600
C9 H9B 0.9600
C9 H9C 0.9600
C11 H11A 0.9600
C11 H11B 0.9600
C11 H11C 0.9600
C10 H10A 0.9600
C10 H10B 0.9600
C10 H10C 0.9600

loop_
_geom_hbond_atom_site_label_D
_geom_hbond_atom_site_label_H
_geom_hbond_atom_site_label_A
_geom_hbond_site_symmetry_A
_geom_hbond_distance_DH
_geom_hbond_distance_HA
_geom_hbond_distance_DA
_geom_hbond_angle_DHA
N2 H2A O1 3_656 0.86 2.58 3.437(4) 176
N1 H1A O2 3_646 0.86 2.08 2.929(4) 168

loop_
_geom_torsion_atom_site_label_1
_geom_torsion_atom_site_label_2
_geom_torsion_atom_site_label_3
_geom_torsion_atom_site_label_4
_geom_torsion
C3 C4 N1 C1 0.2(4)
C5 C4 N1 C1 -177.7(3)
C4 N1 C1 C2 -0.6(4)
C4 N1 C1 Br2 177.3(2)
N1 C4 C3 C2 0.2(4)
C5 C4 C3 C2 177.7(3)
C5 N2 C6 C7 -131.2(3)
C5 N2 C6 C8 104.8(4)
N1 C1 C2 C3 0.7(4)
Br2 C1 C2 C3 -177.0(3)
N1 C1 C2 Br1 -179.9(2)
Br2 C1 C2 Br1 2.3(5)
C4 C3 C2 C1 -0.6(4)
C4 C3 C2 Br1 -180.0(2)
C6 N2 C5 O1 1.2(5)
C6 N2 C5 C4 -178.6(3)
N1 C4 C5 O1 -12.9(5)
C3 C4 C5 O1 169.8(3)
N1 C4 C5 N2 167.0(3)
C3 C4 C5 N2 -10.3(5)
N2 C6 C8 C10 61.9(5)
C7 C6 C8 C10 -61.9(4)
N2 C6 C8 C11 -63.5(4)
C7 C6 C8 C11 172.6(4)
N2 C6 C7 O2 -24.8(5)
C8 C6 C7 O2 101.3(4)
N2 C6 C7 O3 157.7(3)
C8 C6 C7 O3 -76.2(4)
O2 C7 O3 C9 0.8(5)
C6 C7 O3 C9 178.3(3)

loop_
_cod_related_entry_id
_cod_related_entry_database
_cod_related_entry_code
1 ChemSpider 21179932
